data_7003244
loop_
_publ_author_name
'Singh, Ashutosh S.'
'Bharadwaj, Parimal K.'

_publ_section_title
;
 Binding of HgCl2 by tripodal ligands controlled by AgPF6: receptors
 for the PF6&#x2212; anion
;
_journal_issue 6
_journal_name_full 'Dalton Transactions'
_journal_page_first 738
_journal_page_last 741
_journal_paper_doi 10.1039/b714654j
_journal_year 2008
_chemical_formula_moiety 'C24 H24 Cl2 Hg N4 O9'
_chemical_formula_sum 'C24 H24 Cl2 Hg N4 O9'
_chemical_formula_weight 783.96
_chemical_name_systematic
;
?
;
_space_group_IT_number 2
_symmetry_cell_setting triclinic
_symmetry_Int_Tables_number 2
_symmetry_space_group_name_Hall '-P 1'
_symmetry_space_group_name_H-M 'P -1'
_atom_sites_solution_hydrogens geom
_atom_sites_solution_primary direct
_atom_sites_solution_secondary difmap
_audit_creation_method SHELXL-97
_cell_angle_alpha 80.781(1)
_cell_angle_beta 88.390(1)
_cell_angle_gamma 73.641(1)
_cell_formula_units_Z 2
_cell_length_a 8.190(5)
_cell_length_b 8.396(5)
_cell_length_c 20.920(5)
_cell_measurement_reflns_used 600
_cell_measurement_temperature 100(2)
_cell_measurement_theta_max +28.0
_cell_measurement_theta_min -28.0
_cell_volume 1362.2(12)
_computing_cell_refinement 'SAINT 6.45 ( Bruker, 2003)'
_computing_data_collection 'SMART 5.628 (Bruker, 2003)'
_computing_data_reduction 'SAINT 6.45 ( Bruker, 2003)'
_computing_molecular_graphics 'Diamond 2.1e'
_computing_publication_material SHELXL-97
_computing_structure_refinement 'SHELXL-97 (Sheldrick, 1997)'
_computing_structure_solution SIR-97
_diffrn_ambient_temperature 100(2)
_diffrn_measured_fraction_theta_full 0.947
_diffrn_measured_fraction_theta_max 0.947
_diffrn_measurement_device_type CCD
_diffrn_measurement_method phi-omega
_diffrn_radiation_monochromator graphite
_diffrn_radiation_source 'fine-focus sealed tube'
_diffrn_radiation_type MoK\a
_diffrn_radiation_wavelength 0.71069
_diffrn_reflns_av_R_equivalents 0.0231
_diffrn_reflns_av_sigmaI/netI 0.0470
_diffrn_reflns_limit_h_max 8
_diffrn_reflns_limit_h_min -10
_diffrn_reflns_limit_k_max 11
_diffrn_reflns_limit_k_min -11
_diffrn_reflns_limit_l_max 27
_diffrn_reflns_limit_l_min -18
_diffrn_reflns_number 9141
_diffrn_reflns_theta_full 28.35
_diffrn_reflns_theta_max 28.35
_diffrn_reflns_theta_min 2.56
_exptl_absorpt_coefficient_mu 5.905
_exptl_absorpt_correction_T_max 0.6186
_exptl_absorpt_correction_T_min 0.4920
_exptl_absorpt_correction_type empirical
_exptl_absorpt_process_details 'Bruker SADABS'
_exptl_crystal_colour colourless
_exptl_crystal_density_diffrn 1.911
_exptl_crystal_density_method 'not measured'
_exptl_crystal_description block
_exptl_crystal_F_000 764
_exptl_crystal_size_max 0.14
_exptl_crystal_size_mid 0.11
_exptl_crystal_size_min 0.09
_refine_diff_density_max 3.764
_refine_diff_density_min -5.049
_refine_diff_density_rms 0.443
_refine_ls_extinction_method none
_refine_ls_goodness_of_fit_ref 1.243
_refine_ls_hydrogen_treatment mixed
_refine_ls_matrix_type full
_refine_ls_number_parameters 354
_refine_ls_number_reflns 6441
_refine_ls_number_restraints 0
_refine_ls_restrained_S_all 1.243
_refine_ls_R_factor_all 0.0656
_refine_ls_R_factor_gt 0.0478
_refine_ls_shift/su_max 0.001
_refine_ls_shift/su_mean 0.000
_refine_ls_structure_factor_coef Fsqd
_refine_ls_weighting_details 'calc w=1/[\s^2^(Fo^2^)+(0.0000P)^2^+46.2900P] where P=(Fo^2^+2Fc^2^)/3'
_refine_ls_weighting_scheme calc
_refine_ls_wR_factor_gt 0.1080
_refine_ls_wR_factor_ref 0.1638
_reflns_number_gt 5856
_reflns_number_total 6441
_reflns_threshold_expression >2sigma(I)
_cod_data_source_file b714654j.txt
_cod_data_source_block Compound4
_cod_original_sg_symbol_Hall -P1
_cod_original_sg_symbol_H-M P-1
_cod_database_code 7003244

loop_
_symmetry_equiv_pos_as_xyz
'x, y, z'
'-x, -y, -z'

loop_
_atom_site_label
_atom_site_type_symbol
_atom_site_fract_x
_atom_site_fract_y
_atom_site_fract_z
_atom_site_U_iso_or_equiv
_atom_site_adp_type
_atom_site_occupancy
_atom_site_symmetry_multiplicity
_atom_site_calc_flag
_atom_site_refinement_flags
_atom_site_disorder_assembly
_atom_site_disorder_group
Hg1 Hg 0.43814(5) 0.23124(5) 0.156085(18) 0.01634(12) Uani 1 1 d . . .
Cl1 Cl 0.5083(3) 0.4792(3) 0.12068(13) 0.0241(5) Uani 1 1 d . . .
Cl2 Cl 0.4497(3) -0.0483(3) 0.16224(13) 0.0234(5) Uani 1 1 d . . .
O1 O 0.5100(8) 0.1970(9) 0.2904(3) 0.0150(13) Uani 1 1 d . . .
O2 O 1.0259(12) -0.3179(12) 0.4916(4) 0.035(2) Uani 1 1 d . . .
O3 O 1.1245(10) -0.4046(10) 0.4028(4) 0.0269(17) Uani 1 1 d . . .
O4 O 0.1249(8) 0.3250(10) 0.0906(3) 0.0203(15) Uani 1 1 d . . .
O5 O 0.1466(11) -0.0533(10) -0.1415(4) 0.0265(17) Uani 1 1 d . . .
O6 O -0.0957(11) 0.1344(10) -0.1643(4) 0.0282(17) Uani 1 1 d . . .
O7 O -0.1634(8) 0.3619(9) 0.2798(3) 0.0176(14) Uani 1 1 d . . .
O8 O -0.7271(10) 0.9210(10) 0.3865(4) 0.0256(17) Uani 1 1 d . . .
O9 O -0.6032(11) 0.7833(10) 0.4764(4) 0.0283(18) Uani 1 1 d . . .
N1 N 0.1894(10) 0.3390(10) 0.2238(4) 0.0136(15) Uani 1 1 d . . .
N2 N 1.0209(11) -0.3069(11) 0.4331(4) 0.0210(18) Uani 1 1 d . . .
N3 N 0.0296(11) 0.0685(10) -0.1292(4) 0.0167(16) Uani 1 1 d . . .
N4 N -0.6172(10) 0.8045(10) 0.4181(4) 0.0160(16) Uani 1 1 d . . .
C1 C 0.2551(12) 0.4220(11) 0.2701(5) 0.0175(19) Uani 1 1 d . . .
H1A H 0.1577 0.4916 0.2916 0.021 Uiso 1 1 calc R . .
H1B H 0.3164 0.4983 0.2460 0.021 Uiso 1 1 calc R . .
C2 C 0.3733(12) 0.3012(12) 0.3214(5) 0.0153(18) Uani 1 1 d . . .
H2A H 0.4181 0.3643 0.3494 0.018 Uiso 1 1 calc R . .
H2B H 0.3109 0.2312 0.3488 0.018 Uiso 1 1 calc R . .
C3 C 0.6302(11) 0.0769(11) 0.3278(5) 0.0136(17) Uani 1 1 d . . .
C4 C 0.6378(12) 0.0600(12) 0.3958(5) 0.0152(18) Uani 1 1 d . . .
H4 H 0.5542 0.1327 0.4184 0.018 Uiso 1 1 calc R . .
C5 C 0.7690(13) -0.0642(12) 0.4291(5) 0.0173(19) Uani 1 1 d . . .
H5 H 0.7800 -0.0740 0.4747 0.021 Uiso 1 1 calc R . .
C6 C 0.8846(12) -0.1743(13) 0.3957(5) 0.0166(19) Uani 1 1 d . . .
C7 C 0.8791(13) -0.1574(12) 0.3294(5) 0.018(2) Uani 1 1 d . . .
H7 H 0.9632 -0.2305 0.3072 0.022 Uiso 1 1 calc R . .
C8 C 0.7500(13) -0.0330(12) 0.2955(5) 0.0183(19) Uani 1 1 d . . .
H8 H 0.7429 -0.0224 0.2497 0.022 Uiso 1 1 calc R . .
C9 C 0.0670(13) 0.4745(13) 0.1794(7) 0.0309(17) Uani 1 1 d . . .
H9A H 0.1275 0.5548 0.1581 0.037 Uiso 1 1 calc R . .
H9B H -0.0242 0.5363 0.2057 0.037 Uiso 1 1 calc R . .
C10 C -0.0152(14) 0.4130(15) 0.1271(7) 0.0351(8) Uani 1 1 d . . .
H10A H -0.0817 0.3365 0.1469 0.042 Uiso 1 1 calc R . .
H10B H -0.0919 0.5091 0.0987 0.042 Uiso 1 1 calc R . .
C11 C 0.0886(12) 0.2676(12) 0.0374(4) 0.0147(18) Uani 1 1 d . . .
C12 C -0.0745(13) 0.2943(11) 0.0119(5) 0.019(2) Uani 1 1 d . . .
H12 H -0.1715 0.3576 0.0318 0.022 Uiso 1 1 calc R . .
C13 C -0.0924(13) 0.2276(13) -0.0425(5) 0.020(2) Uani 1 1 d . . .
H13 H -0.2027 0.2436 -0.0600 0.023 Uiso 1 1 calc R . .
C14 C 0.0499(13) 0.1371(12) -0.0719(5) 0.0177(19) Uani 1 1 d . . .
C15 C 0.2143(14) 0.1124(14) -0.0483(5) 0.022(2) Uani 1 1 d . . .
H15 H 0.3111 0.0523 -0.0693 0.026 Uiso 1 1 calc R . .
C16 C 0.2315(13) 0.1792(13) 0.0074(5) 0.019(2) Uani 1 1 d . . .
H16 H 0.3417 0.1641 0.0249 0.023 Uiso 1 1 calc R . .
C17 C 0.1165(11) 0.2020(11) 0.2577(5) 0.0145(18) Uani 1 1 d . . .
H17A H 0.0624 0.1603 0.2246 0.017 Uiso 1 1 calc R . .
H17B H 0.2117 0.1073 0.2778 0.017 Uiso 1 1 calc R . .
C18 C -0.0111(12) 0.2507(12) 0.3086(5) 0.0162(18) Uani 1 1 d . . .
H18A H -0.0349 0.1489 0.3331 0.019 Uiso 1 1 calc R . .
H18B H 0.0354 0.3059 0.3393 0.019 Uiso 1 1 calc R . .
C19 C -0.2715(13) 0.4643(14) 0.3167(8) 0.0358(7) Uani 1 1 d . . .
C20 C -0.3993(13) 0.5924(13) 0.2821(5) 0.0171(19) Uani 1 1 d . . .
H20 H -0.4082 0.6035 0.2363 0.020 Uiso 1 1 calc R . .
C21 C -0.5158(13) 0.7057(12) 0.3164(5) 0.0165(19) Uani 1 1 d . . .
H21 H -0.6031 0.7956 0.2940 0.020 Uiso 1 1 calc R . .
C22 C -0.5008(13) 0.6839(13) 0.3818(5) 0.0163(19) Uani 1 1 d . . .
C23 C -0.3750(12) 0.5539(12) 0.4173(5) 0.0157(18) Uani 1 1 d . . .
H23 H -0.3673 0.5427 0.4631 0.019 Uiso 1 1 calc R . .
C24 C -0.2615(13) 0.4414(13) 0.3837(5) 0.020(2) Uani 1 1 d . . .
H24 H -0.1775 0.3491 0.4065 0.024 Uiso 1 1 calc R . .

loop_
_atom_site_aniso_label
_atom_site_aniso_U_11
_atom_site_aniso_U_22
_atom_site_aniso_U_33
_atom_site_aniso_U_23
_atom_site_aniso_U_13
_atom_site_aniso_U_12
Hg1 0.01413(18) 0.01838(19) 0.01506(19) -0.00529(13) 0.00140(12) -0.00086(13)
Cl1 0.0204(12) 0.0263(13) 0.0242(13) -0.0028(10) 0.0024(10) -0.0051(10)
Cl2 0.0278(13) 0.0181(11) 0.0227(12) -0.0046(9) 0.0033(10) -0.0032(10)
O1 0.011(3) 0.024(3) 0.010(3) -0.007(3) 0.004(2) -0.002(3)
O2 0.036(5) 0.042(5) 0.017(4) -0.009(4) -0.004(3) 0.008(4)
O3 0.021(4) 0.028(4) 0.026(4) -0.008(3) -0.005(3) 0.003(3)
O4 0.007(3) 0.038(4) 0.015(3) -0.013(3) 0.001(3) -0.001(3)
O5 0.043(5) 0.024(4) 0.015(4) -0.009(3) 0.013(3) -0.011(4)
O6 0.033(4) 0.029(4) 0.025(4) -0.009(3) -0.002(3) -0.010(4)
O7 0.010(3) 0.024(4) 0.018(3) -0.006(3) -0.004(3) -0.002(3)
O8 0.025(4) 0.021(4) 0.029(4) -0.005(3) 0.009(3) -0.004(3)
O9 0.038(5) 0.033(4) 0.010(3) -0.010(3) 0.001(3) 0.001(4)
N1 0.014(4) 0.009(3) 0.016(4) -0.001(3) -0.001(3) -0.002(3)
N2 0.019(4) 0.019(4) 0.023(5) -0.004(4) 0.001(3) -0.002(3)
N3 0.024(4) 0.013(4) 0.013(4) -0.004(3) 0.006(3) -0.003(3)
N4 0.016(4) 0.009(3) 0.021(4) -0.003(3) -0.004(3) 0.001(3)
C1 0.013(4) 0.009(4) 0.028(5) 0.004(4) 0.004(4) -0.002(3)
C2 0.012(4) 0.022(5) 0.013(4) -0.007(4) -0.002(3) -0.005(4)
C3 0.009(4) 0.011(4) 0.020(5) -0.006(4) 0.002(3) -0.001(3)
C4 0.017(4) 0.018(4) 0.013(4) -0.004(4) 0.003(3) -0.009(4)
C5 0.022(5) 0.015(4) 0.015(5) -0.001(4) -0.002(4) -0.005(4)
C6 0.012(4) 0.020(5) 0.018(5) -0.007(4) 0.007(4) -0.002(4)
C7 0.022(5) 0.012(4) 0.022(5) -0.011(4) -0.005(4) 0.000(4)
C8 0.024(5) 0.013(4) 0.019(5) -0.004(4) 0.003(4) -0.007(4)
C9 0.008(4) 0.016(5) 0.072 -0.021(5) 0.012(5) -0.003(4)
C10 0.020 0.030 0.050 0.020(5) -0.029(4) -0.010(4)
C11 0.019(5) 0.018(4) 0.007(4) 0.006(3) -0.006(3) -0.009(4)
C12 0.019(5) 0.005(4) 0.024(5) -0.001(4) -0.008(4) 0.008(3)
C13 0.020(5) 0.026(5) 0.014(5) -0.005(4) -0.008(4) -0.007(4)
C14 0.022(5) 0.016(4) 0.015(5) -0.003(4) 0.006(4) -0.008(4)
C15 0.024(5) 0.026(5) 0.015(5) -0.010(4) -0.006(4) -0.002(4)
C16 0.022(5) 0.022(5) 0.007(4) -0.005(4) -0.005(4) 0.004(4)
C17 0.011(4) 0.006(4) 0.025(5) -0.009(3) -0.009(4) 0.003(3)
C18 0.015(4) 0.016(4) 0.016(5) -0.007(4) 0.000(4) 0.000(4)
C19 0.008 0.025 0.089 -0.042(4) 0.013(5) -0.011(3)
C20 0.018(5) 0.024(5) 0.011(4) -0.007(4) 0.005(3) -0.006(4)
C21 0.025(5) 0.010(4) 0.015(5) -0.002(3) -0.003(4) -0.006(4)
C22 0.017(4) 0.022(5) 0.009(4) -0.005(4) 0.011(3) -0.004(4)
C23 0.019(5) 0.016(4) 0.013(4) -0.004(4) -0.003(4) -0.004(4)
C24 0.014(4) 0.021(5) 0.022(5) 0.003(4) 0.004(4) -0.007(4)

loop_
_atom_type_symbol
_atom_type_description
_atom_type_scat_dispersion_real
_atom_type_scat_dispersion_imag
_atom_type_scat_source
C C 0.0033 0.0016 'International Tables Vol C Tables 4.2.6.8 and 6.1.1.4'
H H 0.0000 0.0000 'International Tables Vol C Tables 4.2.6.8 and 6.1.1.4'
N N 0.0061 0.0033 'International Tables Vol C Tables 4.2.6.8 and 6.1.1.4'
O O 0.0106 0.0060 'International Tables Vol C Tables 4.2.6.8 and 6.1.1.4'
Cl Cl 0.1484 0.1585 'International Tables Vol C Tables 4.2.6.8 and 6.1.1.4'
Hg Hg -2.3894 9.2266 'International Tables Vol C Tables 4.2.6.8 and 6.1.1.4'

loop_
_geom_angle_atom_site_label_1
_geom_angle_atom_site_label_2
_geom_angle_atom_site_label_3
_geom_angle
_geom_angle_site_symmetry_1
_geom_angle_site_symmetry_3
_geom_angle_publ_flag
Cl2 Hg1 Cl1 157.38(10) . . ?
Cl2 Hg1 N1 102.92(19) . . ?
Cl1 Hg1 N1 99.52(19) . . ?
C3 O1 C2 118.4(7) . . ?
C11 O4 C10 118.4(8) . . ?
C19 O7 C18 118.7(9) . . ?
C1 N1 C9 106.9(7) . . ?
C1 N1 C17 112.0(7) . . ?
C9 N1 C17 114.5(7) . . ?
C1 N1 Hg1 104.4(6) . . ?
C9 N1 Hg1 105.4(6) . . ?
C17 N1 Hg1 112.9(5) . . ?
O2 N2 O3 123.0(9) . . ?
O2 N2 C6 119.3(9) . . ?
O3 N2 C6 117.7(9) . . ?
O6 N3 O5 123.1(9) . . ?
O6 N3 C14 119.7(8) . . ?
O5 N3 C14 117.2(9) . . ?
O9 N4 O8 123.6(9) . . ?
O9 N4 C22 119.0(8) . . ?
O8 N4 C22 117.4(8) . . ?
N1 C1 C2 113.7(8) . . ?
N1 C1 H1A 108.8 . . ?
C2 C1 H1A 108.8 . . ?
N1 C1 H1B 108.8 . . ?
C2 C1 H1B 108.8 . . ?
H1A C1 H1B 107.7 . . ?
O1 C2 C1 108.7(8) . . ?
O1 C2 H2A 110.0 . . ?
C1 C2 H2A 110.0 . . ?
O1 C2 H2B 110.0 . . ?
C1 C2 H2B 110.0 . . ?
H2A C2 H2B 108.3 . . ?
O1 C3 C8 116.2(9) . . ?
O1 C3 C4 123.6(8) . . ?
C8 C3 C4 120.2(9) . . ?
C5 C4 C3 118.7(9) . . ?
C5 C4 H4 120.6 . . ?
C3 C4 H4 120.6 . . ?
C4 C5 C6 119.8(9) . . ?
C4 C5 H5 120.1 . . ?
C6 C5 H5 120.1 . . ?
C7 C6 C5 121.7(9) . . ?
C7 C6 N2 120.2(9) . . ?
C5 C6 N2 118.1(9) . . ?
C6 C7 C8 119.1(9) . . ?
C6 C7 H7 120.5 . . ?
C8 C7 H7 120.5 . . ?
C7 C8 C3 120.4(10) . . ?
C7 C8 H8 119.8 . . ?
C3 C8 H8 119.8 . . ?
N1 C9 C10 114.9(8) . . ?
N1 C9 H9A 108.6 . . ?
C10 C9 H9A 108.6 . . ?
N1 C9 H9B 108.6 . . ?
C10 C9 H9B 108.6 . . ?
H9A C9 H9B 107.5 . . ?
O4 C10 C9 105.5(8) . . ?
O4 C10 H10A 110.6 . . ?
C9 C10 H10A 110.6 . . ?
O4 C10 H10B 110.6 . . ?
C9 C10 H10B 110.6 . . ?
H10A C10 H10B 108.8 . . ?
O4 C11 C16 113.9(8) . . ?
O4 C11 C12 125.3(9) . . ?
C16 C11 C12 120.7(9) . . ?
C13 C12 C11 119.0(10) . . ?
C13 C12 H12 120.5 . . ?
C11 C12 H12 120.5 . . ?
C12 C13 C14 120.3(9) . . ?
C12 C13 H13 119.9 . . ?
C14 C13 H13 119.9 . . ?
C13 C14 C15 121.8(9) . . ?
C13 C14 N3 119.8(9) . . ?
C15 C14 N3 118.4(9) . . ?
C14 C15 C16 117.7(10) . . ?
C14 C15 H15 121.2 . . ?
C16 C15 H15 121.2 . . ?
C11 C16 C15 120.5(9) . . ?
C11 C16 H16 119.7 . . ?
C15 C16 H16 119.7 . . ?
C18 C17 N1 116.0(7) . . ?
C18 C17 H17A 108.3 . . ?
N1 C17 H17A 108.3 . . ?
C18 C17 H17B 108.3 . . ?
N1 C17 H17B 108.3 . . ?
H17A C17 H17B 107.4 . . ?
O7 C18 C17 110.1(8) . . ?
O7 C18 H18A 109.6 . . ?
C17 C18 H18A 109.6 . . ?
O7 C18 H18B 109.6 . . ?
C17 C18 H18B 109.6 . . ?
H18A C18 H18B 108.2 . . ?
O7 C19 C24 123.7(11) . . ?
O7 C19 C20 114.8(12) . . ?
C24 C19 C20 121.4(10) . . ?
C19 C20 C21 118.7(10) . . ?
C19 C20 H20 120.7 . . ?
C21 C20 H20 120.7 . . ?
C22 C21 C20 118.9(9) . . ?
C22 C21 H21 120.5 . . ?
C20 C21 H21 120.5 . . ?
C21 C22 C23 123.0(9) . . ?
C21 C22 N4 119.6(9) . . ?
C23 C22 N4 117.4(8) . . ?
C24 C23 C22 118.1(9) . . ?
C24 C23 H23 120.9 . . ?
C22 C23 H23 120.9 . . ?
C19 C24 C23 119.8(10) . . ?
C19 C24 H24 120.1 . . ?
C23 C24 H24 120.1 . . ?

loop_
_geom_bond_atom_site_label_1
_geom_bond_atom_site_label_2
_geom_bond_distance
_geom_bond_site_symmetry_2
_geom_bond_publ_flag
Hg1 Cl2 2.305(3) . ?
Hg1 Cl1 2.317(3) . ?
Hg1 N1 2.487(8) . ?
O1 C3 1.353(11) . ?
O1 C2 1.425(11) . ?
O2 N2 1.213(12) . ?
O3 N2 1.241(12) . ?
O4 C11 1.353(11) . ?
O4 C10 1.449(16) . ?
O5 N3 1.244(11) . ?
O6 N3 1.222(12) . ?
O7 C19 1.366(13) . ?
O7 C18 1.413(11) . ?
O8 N4 1.238(11) . ?
O9 N4 1.208(11) . ?
N1 C1 1.474(13) . ?
N1 C9 1.494(15) . ?
N1 C17 1.511(12) . ?
N2 C6 1.472(13) . ?
N3 C14 1.443(13) . ?
N4 C22 1.473(12) . ?
C1 C2 1.507(13) . ?
C1 H1A 0.9900 . ?
C1 H1B 0.9900 . ?
C2 H2A 0.9900 . ?
C2 H2B 0.9900 . ?
C3 C8 1.387(13) . ?
C3 C4 1.409(13) . ?
C4 C5 1.380(14) . ?
C4 H4 0.9500 . ?
C5 C6 1.383(14) . ?
C5 H5 0.9500 . ?
C6 C7 1.373(14) . ?
C7 C8 1.376(14) . ?
C7 H7 0.9500 . ?
C8 H8 0.9500 . ?
C9 C10 1.528(17) . ?
C9 H9A 0.9900 . ?
C9 H9B 0.9900 . ?
C10 H10A 0.9900 . ?
C10 H10B 0.9900 . ?
C11 C16 1.391(14) . ?
C11 C12 1.398(13) . ?
C12 C13 1.375(14) . ?
C12 H12 0.9500 . ?
C13 C14 1.387(14) . ?
C13 H13 0.9500 . ?
C14 C15 1.396(14) . ?
C15 C16 1.397(13) . ?
C15 H15 0.9500 . ?
C16 H16 0.9500 . ?
C17 C18 1.494(14) . ?
C17 H17A 0.9900 . ?
C17 H17B 0.9900 . ?
C18 H18A 0.9900 . ?
C18 H18B 0.9900 . ?
C19 C24 1.385(19) . ?
C19 C20 1.391(17) . ?
C20 C21 1.414(14) . ?
C20 H20 0.9500 . ?
C21 C22 1.355(13) . ?
C21 H21 0.9500 . ?
C22 C23 1.398(14) . ?
C23 C24 1.390(14) . ?
C23 H23 0.9500 . ?
C24 H24 0.9500 . ?

loop_
_geom_torsion_atom_site_label_1
_geom_torsion_atom_site_label_2
_geom_torsion_atom_site_label_3
_geom_torsion_atom_site_label_4
_geom_torsion
_geom_torsion_site_symmetry_1
_geom_torsion_site_symmetry_2
_geom_torsion_site_symmetry_3
_geom_torsion_site_symmetry_4
_geom_torsion_publ_flag
Cl2 Hg1 N1 C1 127.5(5) . . . . ?
Cl1 Hg1 N1 C1 -55.3(5) . . . . ?
Cl2 Hg1 N1 C9 -120.0(5) . . . . ?
Cl1 Hg1 N1 C9 57.1(6) . . . . ?
Cl2 Hg1 N1 C17 5.7(6) . . . . ?
Cl1 Hg1 N1 C17 -177.2(5) . . . . ?
C9 N1 C1 C2 176.4(8) . . . . ?
C17 N1 C1 C2 50.2(10) . . . . ?
Hg1 N1 C1 C2 -72.2(8) . . . . ?
C3 O1 C2 C1 -179.0(8) . . . . ?
N1 C1 C2 O1 56.4(10) . . . . ?
C2 O1 C3 C8 173.2(8) . . . . ?
C2 O1 C3 C4 -6.8(13) . . . . ?
O1 C3 C4 C5 -178.1(9) . . . . ?
C8 C3 C4 C5 1.9(14) . . . . ?
C3 C4 C5 C6 -3.3(14) . . . . ?
C4 C5 C6 C7 4.2(15) . . . . ?
C4 C5 C6 N2 -178.9(9) . . . . ?
O2 N2 C6 C7 178.5(10) . . . . ?
O3 N2 C6 C7 -2.6(14) . . . . ?
O2 N2 C6 C5 1.5(15) . . . . ?
O3 N2 C6 C5 -179.6(9) . . . . ?
C5 C6 C7 C8 -3.4(15) . . . . ?
N2 C6 C7 C8 179.7(9) . . . . ?
C6 C7 C8 C3 2.0(15) . . . . ?
O1 C3 C8 C7 178.8(9) . . . . ?
C4 C3 C8 C7 -1.2(14) . . . . ?
C1 N1 C9 C10 179.8(9) . . . . ?
C17 N1 C9 C10 -55.6(12) . . . . ?
Hg1 N1 C9 C10 69.1(10) . . . . ?
C11 O4 C10 C9 -174.9(9) . . . . ?
N1 C9 C10 O4 -58.6(12) . . . . ?
C10 O4 C11 C16 -177.5(9) . . . . ?
C10 O4 C11 C12 3.9(14) . . . . ?
O4 C11 C12 C13 -179.7(9) . . . . ?
C16 C11 C12 C13 1.8(15) . . . . ?
C11 C12 C13 C14 -0.8(15) . . . . ?
C12 C13 C14 C15 -0.8(16) . . . . ?
C12 C13 C14 N3 -179.6(9) . . . . ?
O6 N3 C14 C13 25.6(14) . . . . ?
O5 N3 C14 C13 -157.0(9) . . . . ?
O6 N3 C14 C15 -153.2(10) . . . . ?
O5 N3 C14 C15 24.2(13) . . . . ?
C13 C14 C15 C16 1.4(16) . . . . ?
N3 C14 C15 C16 -179.8(9) . . . . ?
O4 C11 C16 C15 -179.9(9) . . . . ?
C12 C11 C16 C15 -1.3(15) . . . . ?
C14 C15 C16 C11 -0.3(16) . . . . ?
C1 N1 C17 C18 51.5(10) . . . . ?
C9 N1 C17 C18 -70.4(11) . . . . ?
Hg1 N1 C17 C18 168.9(6) . . . . ?
C19 O7 C18 C17 -157.9(8) . . . . ?
N1 C17 C18 O7 69.6(10) . . . . ?
C18 O7 C19 C24 -14.9(14) . . . . ?
C18 O7 C19 C20 167.4(9) . . . . ?
O7 C19 C20 C21 -179.2(9) . . . . ?
C24 C19 C20 C21 3.1(15) . . . . ?
C19 C20 C21 C22 -1.2(14) . . . . ?
C20 C21 C22 C23 0.0(15) . . . . ?
C20 C21 C22 N4 177.8(9) . . . . ?
O9 N4 C22 C21 179.6(10) . . . . ?
O8 N4 C22 C21 1.1(14) . . . . ?
O9 N4 C22 C23 -2.5(14) . . . . ?
O8 N4 C22 C23 179.0(9) . . . . ?
C21 C22 C23 C24 -0.6(15) . . . . ?
N4 C22 C23 C24 -178.5(9) . . . . ?
O7 C19 C24 C23 178.7(9) . . . . ?
C20 C19 C24 C23 -3.8(15) . . . . ?
C22 C23 C24 C19 2.5(14) . . . . ?
